data_1522106
loop_
_publ_author_name
'Vente, J.F.'
'Battle, P.D.'

_publ_section_title
;
 Structural chemistry and electronic properties of the hexagonal
 perovskites Ba Ir1-x Cox O3-d (x= 0.5, 0.7, 0.8)
;
_journal_name_full 'Journal of Solid State Chemistry'
_journal_page_first 361
_journal_page_last 373
_journal_volume 152
_journal_year 2000
_chemical_formula_sum 'Ba Co0.7 Ir0.3 O2.828'
_chemical_name_systematic 'Ba (Ir0.3 Co0.7) O2.828'
_space_group_IT_number 194
_symmetry_space_group_name_Hall '-P 6c 2c'
_symmetry_space_group_name_H-M 'P 63/m m c'
_cell_angle_alpha 90
_cell_angle_beta 90
_cell_angle_gamma 120
_cell_formula_units_Z 10
_cell_length_a 5.70747
_cell_length_b 5.70747
_cell_length_c 23.84619
_cell_volume 672.724
_citation_journal_id_ASTM JSSCBI
_cod_data_source_file Vente_JSSCBI_2000_1896.cif
_cod_data_source_block Ba1Co0.7Ir0.3O2.828
_cod_original_cell_volume 672.7239
_cod_original_formula_sum 'Ba1 Co0.7 Ir0.3 O2.828'
_cod_database_code 1522106

loop_
_symmetry_equiv_pos_as_xyz
x,y,z
x-y,x,z+1/2
-y,x-y,z
-x,-y,z+1/2
-x+y,-x,z
y,-x+y,z+1/2
-y,-x,-z+1/2
x-y,-y,-z
x,x-y,-z+1/2
y,x,-z
-x+y,y,-z+1/2
-x,-x+y,-z
-x,-y,-z
-x+y,-x,-z-1/2
y,-x+y,-z
x,y,-z-1/2
x-y,x,-z
-y,x-y,-z-1/2
y,x,z-1/2
-x+y,y,z
-x,-x+y,z-1/2
-y,-x,z
x-y,-y,z-1/2
x,x-y,z

loop_
_atom_site_label
_atom_site_type_symbol
_atom_site_fract_x
_atom_site_fract_y
_atom_site_fract_z
_atom_site_occupancy
_atom_site_U_iso_or_equiv
Ir2 Ir+5 0 0 0.1072 0.199 0.0
Ba1 Ba+2 0 0 0.25 1 0.0
Ba3 Ba+2 0.3333 0.6667 0.5453 1 0.0
Ir1 Ir+5 0 0 0 0.704 0.0
O3 O-2 0.5198 0.0396 0.25 0.714 0.0
Co2 Co+3 0 0 0.1072 0.801 0.0
O2 O-2 0.8342 0.1658 0.1515 1 0.0
Ir3 Ir+5 0.3333 0.6667 0.6928 0.199 0.0
Ba2 Ba+2 0.3333 0.6667 0.143 1 0.0
Co3 Co+3 0.3333 0.6667 0.6928 0.801 0.0
Co1 Co+3 0 0 0 0.296 0.0
O1 O-2 0.153 0.847 0.0523 1 0.0
